data_7210213
loop_
_publ_author_name
'Delori, Amit'
'Suresh, Eringathodi'
'Pedireddi, V. R.'

_publ_section_title
;
 Influence of molecular shape on the design and synthesis of
 supramolecular assemblies
;
_journal_issue 24
_journal_name_full CrystEngComm
_journal_page_first 4811
_journal_paper_doi 10.1039/c3ce40501j
_journal_volume 15
_journal_year 2013
_chemical_formula_moiety 'C10 H10 O4, 2(C9 H9 N5)'
_chemical_formula_sum 'C28 H28 N10 O4'
_chemical_formula_weight 568.60
_chemical_name_systematic '2,4-Diamino-6-phenyl-1,3,5-triazine+1,3-Phenylenediacetic acid'
_space_group_IT_number 60
_symmetry_cell_setting orthorhombic
_symmetry_space_group_name_Hall '-P 2n 2ab'
_symmetry_space_group_name_H-M 'P b c n'
_atom_sites_solution_hydrogens geom
_atom_sites_solution_primary direct
_atom_sites_solution_secondary difmap
_audit_creation_method SHELXL-97
_cell_angle_alpha 90.00
_cell_angle_beta 90.00
_cell_angle_gamma 90.00
_cell_formula_units_Z 4
_cell_length_a 31.500(7)
_cell_length_b 12.412(3)
_cell_length_c 7.016(2)
_cell_measurement_temperature 298(2)
_cell_volume 2743.1(12)
_computing_cell_refinement SMART
_computing_data_collection SMART
_computing_data_reduction SAINTPLUS
_computing_structure_refinement 'SHELXTL (Sheldrick, 1997)'
_computing_structure_solution 'SHELXTL (Sheldrick, 1990)'
_diffrn_ambient_temperature 298(2)
_diffrn_measured_fraction_theta_full 1.000
_diffrn_measured_fraction_theta_max 1.000
_diffrn_measurement_device_type 'Bruker, APEX CCD area detector'
_diffrn_measurement_method SMART
_diffrn_radiation_monochromator graphite
_diffrn_radiation_source 'fine-focus sealed tube'
_diffrn_radiation_type MoK\a
_diffrn_radiation_wavelength 0.71073
_diffrn_reflns_av_R_equivalents 0.0641
_diffrn_reflns_av_sigmaI/netI 0.0281
_diffrn_reflns_limit_h_max 37
_diffrn_reflns_limit_h_min -37
_diffrn_reflns_limit_k_max 14
_diffrn_reflns_limit_k_min -14
_diffrn_reflns_limit_l_max 8
_diffrn_reflns_limit_l_min -8
_diffrn_reflns_number 18397
_diffrn_reflns_theta_full 25.23
_diffrn_reflns_theta_max 25.23
_diffrn_reflns_theta_min 1.76
_exptl_absorpt_coefficient_mu 0.097
_exptl_absorpt_correction_type none
_exptl_crystal_colour Colorless
_exptl_crystal_density_diffrn 1.377
_exptl_crystal_density_method 'not measured'
_exptl_crystal_description Blocks
_exptl_crystal_F_000 1192
_exptl_crystal_size_max 0.35
_exptl_crystal_size_mid 0.33
_exptl_crystal_size_min 0.31
_refine_diff_density_max 0.420
_refine_diff_density_min -0.266
_refine_diff_density_rms 0.072
_refine_ls_extinction_method none
_refine_ls_goodness_of_fit_ref 1.106
_refine_ls_hydrogen_treatment mixed
_refine_ls_matrix_type full
_refine_ls_number_parameters 225
_refine_ls_number_reflns 2487
_refine_ls_number_restraints 0
_refine_ls_restrained_S_all 1.106
_refine_ls_R_factor_all 0.0721
_refine_ls_R_factor_gt 0.0642
_refine_ls_shift/su_max 0.000
_refine_ls_shift/su_mean 0.000
_refine_ls_structure_factor_coef Fsqd
_refine_ls_weighting_details 'calc w=1/[\s^2^(Fo^2^)+(0.0741P)^2^+1.4753P] where P=(Fo^2^+2Fc^2^)/3'
_refine_ls_weighting_scheme calc
_refine_ls_wR_factor_gt 0.1617
_refine_ls_wR_factor_ref 0.1686
_reflns_number_gt 2109
_reflns_number_total 2487
_reflns_threshold_expression >2sigma(I)
_cod_data_source_file c3ce40501j.txt
_cod_data_source_block datam2
_cod_depositor_comments
;
The following automatic conversions were performed:

'_symmetry_cell_setting' value 'Orthorhombic' changed to
'orthorhombic' according to
/home/saulius/struct/CIF-dictionaries/cif_core.dic dictionary named
'cif_core.dic' version 2.4.2 from
2011-04-26.

'_exptl_absorpt_correction_type' value 'None' changed to
'none' according to
/home/saulius/struct/CIF-dictionaries/cif_core.dic dictionary named
'cif_core.dic' version 2.4.2 from 2011-04-26.

Automatic conversion script
Id: cif_fix_values 1891 2012-01-12 08:04:46Z andrius 
;
_cod_original_sg_symbol_H-M Pbcn
_cod_database_code 7210213

loop_
_symmetry_equiv_pos_as_xyz
'x, y, z'
'-x+1/2, -y+1/2, z+1/2'
'-x, y, -z+1/2'
'x+1/2, -y+1/2, -z'
'-x, -y, -z'
'x-1/2, y-1/2, -z-1/2'
'x, -y, z-1/2'
'-x-1/2, y-1/2, z'

loop_
_atom_site_label
_atom_site_type_symbol
_atom_site_fract_x
_atom_site_fract_y
_atom_site_fract_z
_atom_site_U_iso_or_equiv
_atom_site_adp_type
_atom_site_occupancy
_atom_site_symmetry_multiplicity
_atom_site_calc_flag
_atom_site_refinement_flags
C1 C 0.77960(7) 0.76027(15) 0.1148(3) 0.0377(5) Uani 1 1 d .
C2 C 0.71837(7) 0.85472(14) 0.1304(3) 0.0369(5) Uani 1 1 d .
C3 C 0.78128(7) 0.94403(15) 0.1360(3) 0.0397(5) Uani 1 1 d .
C4 C 0.67142(7) 0.85753(15) 0.1310(3) 0.0382(5) Uani 1 1 d .
C5 C 0.64788(7) 0.77852(17) 0.0356(3) 0.0447(5) Uani 1 1 d .
H5A H 0.6618 0.7225 -0.0264 0.054 Uiso 1 1 calc R
C6 C 0.60421(8) 0.7833(2) 0.0331(4) 0.0557(6) Uani 1 1 d .
H6 H 0.5902(9) 0.733(2) -0.033(4) 0.071(9) Uiso 1 1 d .
C7 C 0.58322(9) 0.8654(2) 0.1258(4) 0.0612(7) Uani 1 1 d .
H7 H 0.5537(9) 0.871(2) 0.125(4) 0.062(8) Uiso 1 1 d .
C8 C 0.60601(8) 0.9434(2) 0.2229(4) 0.0558(6) Uani 1 1 d .
H8 H 0.5919(8) 0.998(2) 0.285(4) 0.058(7) Uiso 1 1 d .
C9 C 0.64952(7) 0.94001(17) 0.2252(3) 0.0446(5) Uani 1 1 d .
H9 H 0.6660(7) 0.991(2) 0.295(4) 0.050(6) Uiso 1 1 d .
C10 C 0.59129(9) 0.3980(2) 0.0265(4) 0.0661(7) Uani 1 1 d .
C11 C 0.54736(9) 0.3674(3) -0.0370(5) 0.0760(9) Uani 1 1 d .
H11A H 0.5494 0.3254 -0.1532 0.091 Uiso 1 1 calc R
H11B H 0.5316 0.4325 -0.0662 0.091 Uiso 1 1 calc R
C12 C 0.52294(7) 0.3030(2) 0.1102(4) 0.0598(7) Uani 1 1 d .
C13 C 0.52319(9) 0.1914(3) 0.1134(5) 0.0715(8) Uani 1 1 d .
H13 H 0.5398(11) 0.159(2) 0.017(5) 0.085(10) Uiso 1 1 d .
C14 C 0.5000 0.1370(4) 0.2500 0.0786(13) Uani 1 2 d S
H14 H 0.5000 0.060(4) 0.2500 0.080(13) Uiso 1 2 d S
C15 C 0.5000 0.3564(3) 0.2500 0.0587(9) Uani 1 2 d S
H15 H 0.5000 0.432(3) 0.2500 0.056(10) Uiso 1 2 d S
N1 N 0.80051(7) 0.66712(15) 0.1032(3) 0.0472(5) Uani 1 1 d .
H1B H 0.8285(8) 0.6727(18) 0.098(3) 0.042(6) Uiso 1 1 d .
H1A H 0.7862(8) 0.606(2) 0.107(4) 0.053(7) Uiso 1 1 d .
N2 N 0.80370(6) 1.03431(14) 0.1449(3) 0.0538(6) Uani 1 1 d .
H2A H 0.7910 1.0954 0.1527 0.065 Uiso 1 1 calc R
H2B H 0.8310 1.0317 0.1429 0.065 Uiso 1 1 calc R
N3 N 0.80312(6) 0.85071(13) 0.1220(3) 0.0428(5) Uani 1 1 d .
N4 N 0.73695(5) 0.75786(12) 0.1193(2) 0.0385(4) Uani 1 1 d .
N5 N 0.73861(5) 0.94968(13) 0.1393(3) 0.0403(5) Uani 1 1 d .
O1 O 0.60194(8) 0.4893(2) 0.0637(5) 0.1117(10) Uani 1 1 d .
O2 O 0.61584(7) 0.31715(16) 0.0405(4) 0.0876(7) Uani 1 1 d .
H2W H 0.6403 0.3379 0.0575 0.16(2) Uiso 1 1 calc R

loop_
_atom_site_aniso_label
_atom_site_aniso_U_11
_atom_site_aniso_U_22
_atom_site_aniso_U_33
_atom_site_aniso_U_23
_atom_site_aniso_U_13
_atom_site_aniso_U_12
C1 0.0472(12) 0.0297(10) 0.0361(11) 0.0013(8) 0.0008(9) 0.0004(8)
C2 0.0497(12) 0.0302(10) 0.0307(10) 0.0008(8) 0.0017(8) 0.0011(8)
C3 0.0492(12) 0.0297(10) 0.0402(12) 0.0012(8) -0.0010(9) -0.0009(8)
C4 0.0477(12) 0.0327(10) 0.0344(11) 0.0049(8) 0.0015(9) 0.0020(8)
C5 0.0532(13) 0.0396(11) 0.0414(12) -0.0012(9) 0.0000(10) -0.0021(9)
C6 0.0542(14) 0.0590(15) 0.0539(15) -0.0015(12) -0.0091(12) -0.0054(12)
C7 0.0445(14) 0.0765(18) 0.0625(17) 0.0053(13) -0.0006(12) 0.0060(12)
C8 0.0558(14) 0.0568(15) 0.0547(15) -0.0008(12) 0.0078(12) 0.0144(12)
C9 0.0541(13) 0.0372(11) 0.0425(12) -0.0005(9) 0.0022(10) 0.0035(9)
C10 0.0659(17) 0.0618(17) 0.0706(18) 0.0097(14) 0.0075(13) 0.0055(13)
C11 0.0524(15) 0.106(2) 0.0696(19) 0.0163(17) 0.0023(14) 0.0066(14)
C12 0.0380(12) 0.0790(19) 0.0623(16) 0.0021(14) -0.0072(11) 0.0051(12)
C13 0.0595(17) 0.081(2) 0.074(2) -0.0093(17) -0.0042(15) 0.0134(15)
C14 0.074(3) 0.062(3) 0.100(4) 0.000 -0.015(3) 0.000
C15 0.0435(18) 0.064(2) 0.068(2) 0.000 -0.0085(17) 0.000
N1 0.0432(11) 0.0291(9) 0.0694(14) -0.0006(9) 0.0035(9) 0.0012(8)
N2 0.0490(11) 0.0300(9) 0.0823(15) -0.0001(9) -0.0028(10) -0.0014(8)
N3 0.0457(10) 0.0295(9) 0.0532(11) 0.0029(8) 0.0002(8) 0.0000(7)
N4 0.0461(10) 0.0266(8) 0.0427(10) 0.0000(7) 0.0005(7) 0.0012(7)
N5 0.0473(10) 0.0274(9) 0.0462(11) -0.0003(7) 0.0006(8) 0.0010(7)
O1 0.0903(16) 0.0683(15) 0.177(3) -0.0079(17) -0.0099(18) 0.0135(13)
O2 0.0590(12) 0.0574(12) 0.146(2) -0.0032(13) -0.0143(14) 0.0048(9)

loop_
_atom_type_symbol
_atom_type_description
_atom_type_scat_dispersion_real
_atom_type_scat_dispersion_imag
_atom_type_scat_source
C C 0.0033 0.0016 'International Tables Vol C Tables 4.2.6.8 and 6.1.1.4'
H H 0.0000 0.0000 'International Tables Vol C Tables 4.2.6.8 and 6.1.1.4'
N N 0.0061 0.0033 'International Tables Vol C Tables 4.2.6.8 and 6.1.1.4'
O O 0.0106 0.0060 'International Tables Vol C Tables 4.2.6.8 and 6.1.1.4'

loop_
_geom_angle_atom_site_label_1
_geom_angle_atom_site_label_2
_geom_angle_atom_site_label_3
_geom_angle
_geom_angle_site_symmetry_1
_geom_angle_site_symmetry_3
N1 C1 N4 118.43(18) . .
N1 C1 N3 117.0(2) . .
N4 C1 N3 124.61(17) . .
N4 C2 N5 125.7(2) . .
N4 C2 C4 117.26(17) . .
N5 C2 C4 117.02(17) . .
N2 C3 N5 119.14(18) . .
N2 C3 N3 117.18(19) . .
N5 C3 N3 123.68(18) . .
C5 C4 C9 118.5(2) . .
C5 C4 C2 120.78(18) . .
C9 C4 C2 120.72(19) . .
C6 C5 C4 120.3(2) . .
C6 C5 H5A 119.8 . .
C4 C5 H5A 119.8 . .
C5 C6 C7 120.4(2) . .
C5 C6 H6 118.0(19) . .
C7 C6 H6 121.6(19) . .
C6 C7 C8 120.0(3) . .
C6 C7 H7 121.8(17) . .
C8 C7 H7 118.1(17) . .
C9 C8 C7 120.2(2) . .
C9 C8 H8 120.1(16) . .
C7 C8 H8 119.7(16) . .
C8 C9 C4 120.6(2) . .
C8 C9 H9 121.9(14) . .
C4 C9 H9 117.4(14) . .
O1 C10 O2 123.6(3) . .
O1 C10 C11 123.8(3) . .
O2 C10 C11 112.5(3) . .
C10 C11 C12 113.5(2) . .
C10 C11 H11A 108.9 . .
C12 C11 H11A 108.9 . .
C10 C11 H11B 108.9 . .
C12 C11 H11B 108.9 . .
H11A C11 H11B 107.7 . .
C13 C12 C15 118.0(3) . .
C13 C12 C11 122.4(3) . .
C15 C12 C11 119.6(3) . .
C14 C13 C12 119.8(3) . .
C14 C13 H13 125.3(19) . .
C12 C13 H13 114.9(19) . .
C13 C14 C13 121.5(4) . 3_655
C13 C14 H14 119.3(2) . .
C13 C14 H14 119.3(2) 3_655 .
C12 C15 C12 122.8(4) 3_655 .
C12 C15 H15 118.58(19) 3_655 .
C12 C15 H15 118.58(19) . .
C1 N1 H1B 115.3(14) . .
C1 N1 H1A 119.3(17) . .
H1B N1 H1A 125(2) . .
C3 N2 H2A 120.0 . .
C3 N2 H2B 120.0 . .
H2A N2 H2B 120.0 . .
C1 N3 C3 115.94(18) . .
C2 N4 C1 114.72(16) . .
C2 N5 C3 115.34(17) . .
C10 O2 H2W 109.5 . .

loop_
_geom_bond_atom_site_label_1
_geom_bond_atom_site_label_2
_geom_bond_distance
_geom_bond_site_symmetry_2
C1 N1 1.333(3) .
C1 N4 1.344(3) .
C1 N3 1.346(3) .
C2 N4 1.339(2) .
C2 N5 1.341(2) .
C2 C4 1.479(3) .
C3 N2 1.326(3) .
C3 N5 1.346(3) .
C3 N3 1.351(3) .
C4 C5 1.400(3) .
C4 C9 1.400(3) .
C5 C6 1.377(3) .
C5 H5A 0.9300 .
C6 C7 1.378(4) .
C6 H6 0.89(3) .
C7 C8 1.384(4) .
C7 H7 0.93(3) .
C8 C9 1.371(3) .
C8 H8 0.92(3) .
C9 H9 0.96(3) .
C10 O1 1.210(4) .
C10 O2 1.271(3) .
C10 C11 1.503(4) .
C11 C12 1.516(4) .
C11 H11A 0.9700 .
C11 H11B 0.9700 .
C12 C13 1.385(4) .
C12 C15 1.387(3) .
C13 C14 1.382(4) .
C13 H13 0.94(4) .
C14 C13 1.382(4) 3_655
C14 H14 0.96(4) .
C15 C12 1.387(3) 3_655
C15 H15 0.94(4) .
N1 H1B 0.89(2) .
N1 H1A 0.88(3) .
N2 H2A 0.8600 .
N2 H2B 0.8600 .
O2 H2W 0.8200 .
